data_7701270
loop_
_publ_author_name
'Brustolin, L.'
'Pettenuzzo, N.'
'Nardon, C.'
'Quarta, S.'
'Marchi\`o, L'
'Biondi, B.'
'Pontisso, P.'
'Fregona, D.'

_publ_section_title
;
 Au(iii)-Proline derivatives exhibiting selective antiproliferative
 activity against HepG2/SB3 apoptosis-resistant cancer cells.
;
_journal_issue 42
_journal_name_full 'Dalton transactions (Cambridge, England : 2003)'
_journal_page_first 16017
_journal_page_last 16025
_journal_paper_doi 10.1039/c9dt03036k
_journal_volume 48
_journal_year 2019
_chemical_absolute_configuration ad
_chemical_formula_moiety 'C10 H16 Au Br2 N O2 S2'
_chemical_formula_sum 'C10 H16 Au Br2 N O2 S2'
_chemical_formula_weight 603.14
_space_group_crystal_system monoclinic
_space_group_IT_number 4
_space_group_name_Hall 'P 2yb'
_space_group_name_H-M_alt 'P 1 21 1'
_symmetry_space_group_name_Hall 'P 2yb'
_symmetry_space_group_name_H-M 'P 1 21 1'
_atom_sites_solution_hydrogens geom
_atom_sites_solution_primary direct
_audit_creation_date 2017-11-10
_audit_creation_method
;
Olex2 1.2
(compiled 2017.08.10 svn.r3458 for OlexSys, GUI svn.r5381)
;
_audit_update_record
;
2018-05-28 deposited with the CCDC.    2019-09-25 downloaded from the CCDC.
;
_cell_angle_alpha 90
_cell_angle_beta 102.358(5)
_cell_angle_gamma 90
_cell_formula_units_Z 4
_cell_length_a 6.985(2)
_cell_length_b 22.283(7)
_cell_length_c 11.048(3)
_cell_measurement_reflns_used 2421
_cell_measurement_temperature 293(2)
_cell_measurement_theta_max 21.096
_cell_measurement_theta_min 2.627
_cell_volume 1679.7(8)
_computing_cell_refinement 'SAINT V7.51A (?, 2016)'
_computing_data_collection Smart
_computing_data_reduction 'SAINT V7.51A (?, 2016)'
_computing_molecular_graphics 'Olex2 (Dolomanov et al., 2009)'
_computing_publication_material 'Olex2 (Dolomanov et al., 2009)'
_computing_structure_refinement 'ShelXL (Sheldrick, 2015)'
_computing_structure_solution 'SIR2004 (Burla et al., 2007)'
_diffrn_ambient_temperature 293
_diffrn_measured_fraction_theta_full 1.000
_diffrn_measured_fraction_theta_max 1.000
_diffrn_measurement_device_type 'Bruker Smart APEXII CCD'
_diffrn_measurement_method 'Theta & omega scan'
_diffrn_radiation_type MoK\a
_diffrn_radiation_wavelength 0.71073
_diffrn_reflns_av_R_equivalents 0.0642
_diffrn_reflns_av_unetI/netI 0.0926
_diffrn_reflns_Laue_measured_fraction_full 1.000
_diffrn_reflns_Laue_measured_fraction_max 1.000
_diffrn_reflns_limit_h_max 8
_diffrn_reflns_limit_h_min -8
_diffrn_reflns_limit_k_max 27
_diffrn_reflns_limit_k_min -27
_diffrn_reflns_limit_l_max 13
_diffrn_reflns_limit_l_min -13
_diffrn_reflns_number 14950
_diffrn_reflns_point_group_measured_fraction_full 0.987
_diffrn_reflns_point_group_measured_fraction_max 0.986
_diffrn_reflns_theta_full 25.242
_diffrn_reflns_theta_max 25.999
_diffrn_reflns_theta_min 1.828
_exptl_absorpt_coefficient_mu 13.758
_exptl_absorpt_correction_T_max 0.7456
_exptl_absorpt_correction_T_min 0.3526
_exptl_absorpt_correction_type multi-scan
_exptl_absorpt_process_details
'SADABS-2007/4 (Bruker,2007/4) was used for absorption correction. wR2(int) was 0.1438 before and 0.0688 after correction. The Ratio of minimum to maximum transmission is 0.4729. The \l/2 correction factor is 0.0015.'
_exptl_crystal_colour orange
_exptl_crystal_colour_primary orange
_exptl_crystal_density_diffrn 2.385
_exptl_crystal_density_method 'not measured'
_exptl_crystal_description needle
_exptl_crystal_F_000 1120
_exptl_crystal_size_max 0.28
_exptl_crystal_size_mid 0.05
_exptl_crystal_size_min 0.05
_refine_diff_density_max 0.972
_refine_diff_density_min -1.277
_refine_diff_density_rms 0.154
_refine_ls_abs_structure_details
;
 Flack x determined using 1829 quotients [(I+)-(I-)]/[(I+)+(I-)]
 (Parsons, Flack and Wagner, Acta Cryst. B69 (2013) 249-259).
;
_refine_ls_abs_structure_Flack -0.002(12)
_refine_ls_extinction_method none
_refine_ls_goodness_of_fit_ref 0.946
_refine_ls_hydrogen_treatment constr
_refine_ls_matrix_type full
_refine_ls_number_parameters 331
_refine_ls_number_reflns 6537
_refine_ls_number_restraints 1
_refine_ls_restrained_S_all 0.946
_refine_ls_R_factor_all 0.0681
_refine_ls_R_factor_gt 0.0436
_refine_ls_shift/su_max 0.001
_refine_ls_shift/su_mean 0.000
_refine_ls_structure_factor_coef Fsqd
_refine_ls_weighting_details 'w=1/[\s^2^(Fo^2^)+(0.0010P)^2^] where P=(Fo^2^+2Fc^2^)/3'
_refine_ls_weighting_scheme calc
_refine_ls_wR_factor_gt 0.0805
_refine_ls_wR_factor_ref 0.0903
_reflns_Friedel_coverage 0.919
_reflns_Friedel_fraction_full 0.974
_reflns_Friedel_fraction_max 0.970
_reflns_number_gt 4906
_reflns_number_total 6537
_reflns_threshold_expression 'I > 2\s(I)'
_cod_data_source_file c9dt03036k2.cif
_cod_data_source_block autbu
_cod_depositor_comments 'Adding full bibliography for 7701269--7701271.cif.'
_cod_database_code 7701270
_shelx_shelxl_version_number 2014/7
_shelx_space_group_comment
;
The symmetry employed for this shelxl refinement is uniquely defined
by the following loop, which should always be used as a source of
symmetry information in preference to the above space-group names.
They are only intended as comments.
;
_olex2_refinement_description
;
1. Fixed Uiso
 At 1.2 times of:
  All C(H) groups, All C(H,H) groups
 At 1.5 times of:
  All C(H,H,H) groups
2.a Ternary CH refined with riding coordinates:
 C22(H22), C21(H21)
2.b Secondary CH2 refined with riding coordinates:
 C31(H31A,H31B), C51(H51A,H51B), C52(H52A,H52B), C42(H42A,H42B), C41(H41A,
 H41B), C32(H32A,H32B)
2.c Idealised Me refined as rotating group:
 C101(H10A,H10B,H10C), C92(H92A,H92B,H92C), C91(H91A,H91B,H91C), C81(H81A,H81B,
 H81C), C82(H82A,H82B,H82C), C102(H10D,H10E,H10F)
;
_olex2_submission_special_instructions 'No special instructions were received'

loop_
_space_group_symop_operation_xyz
'x, y, z'
'-x, y+1/2, -z'

loop_
_atom_site_label
_atom_site_type_symbol
_atom_site_fract_x
_atom_site_fract_y
_atom_site_fract_z
_atom_site_U_iso_or_equiv
_atom_site_adp_type
_atom_site_occupancy
_atom_site_site_symmetry_order
_atom_site_calc_flag
_atom_site_refinement_flags_posn
Au1 Au 0.50446(10) 0.48699(3) 0.25171(7) 0.03978(18) Uani 1 1 d .
Au2 Au 0.51203(10) 0.62421(3) -0.03567(6) 0.04200(19) Uani 1 1 d .
Br3 Br 0.1638(3) 0.63120(13) -0.1289(2) 0.0601(6) Uani 1 1 d .
Br1 Br 0.4235(3) 0.51443(10) 0.44879(19) 0.0581(6) Uani 1 1 d .
Br2 Br 0.8521(3) 0.47621(14) 0.3441(2) 0.0664(8) Uani 1 1 d .
Br4 Br 0.6020(3) 0.60122(12) -0.2310(2) 0.0704(7) Uani 1 1 d .
S11 S 0.1887(7) 0.4879(3) 0.1304(5) 0.0466(11) Uani 1 1 d .
S22 S 0.8271(7) 0.6189(3) 0.0839(4) 0.0492(12) Uani 1 1 d .
S21 S 0.5425(7) 0.4658(2) 0.0540(5) 0.0493(13) Uani 1 1 d .
S12 S 0.4777(7) 0.6465(2) 0.1632(5) 0.0523(14) Uani 1 1 d .
O22 O 0.581(2) 0.7394(6) 0.5023(12) 0.063(4) Uani 1 1 d .
N11 N 0.195(2) 0.4660(6) -0.1062(13) 0.040(4) Uani 1 1 d .
O21 O -0.2737(18) 0.3956(6) -0.1513(12) 0.058(4) Uani 1 1 d .
C11 C 0.294(2) 0.4729(8) 0.0069(16) 0.037(4) Uani 1 1 d .
O11 O 0.0313(16) 0.3688(5) -0.0624(11) 0.050(3) Uani 1 1 d .
N12 N 0.825(2) 0.6452(7) 0.3191(15) 0.047(4) Uani 1 1 d .
O12 O 0.763(3) 0.7642(7) 0.3623(17) 0.089(6) Uani 1 1 d .
C31 C -0.044(3) 0.4765(11) -0.2870(16) 0.058(6) Uani 1 1 d .
H31A H -0.1696 0.4617 -0.3323 0.069 Uiso 1 1 calc R
H31B H -0.0330 0.5188 -0.3048 0.069 Uiso 1 1 calc R
C61 C -0.104(3) 0.4064(8) -0.1213(15) 0.040(4) Uani 1 1 d .
C22 C 0.740(3) 0.6615(8) 0.4258(17) 0.047(5) Uani 1 1 d .
H22 H 0.6214 0.6378 0.4261 0.056 Uiso 1 1 calc R
C51 C 0.290(3) 0.4520(10) -0.2127(17) 0.059(6) Uani 1 1 d .
H51A H 0.3698 0.4853 -0.2298 0.071 Uiso 1 1 calc R
H51B H 0.3721 0.4165 -0.1957 0.071 Uiso 1 1 calc R
C52 C 1.040(3) 0.6367(9) 0.3568(18) 0.062(6) Uani 1 1 d .
H52A H 1.1088 0.6656 0.3162 0.074 Uiso 1 1 calc R
H52B H 1.0770 0.5965 0.3369 0.074 Uiso 1 1 calc R
C21 C -0.019(2) 0.4657(8) -0.1484(16) 0.040(5) Uani 1 1 d .
H21 H -0.0779 0.4985 -0.1098 0.048 Uiso 1 1 calc R
C12 C 0.724(3) 0.6379(8) 0.2056(17) 0.044(5) Uani 1 1 d .
C42 C 1.083(4) 0.6465(14) 0.494(2) 0.097(10) Uani 1 1 d .
H42A H 1.1695 0.6151 0.5347 0.116 Uiso 1 1 calc R
H42B H 1.1482 0.6848 0.5133 0.116 Uiso 1 1 calc R
C62 C 0.694(3) 0.7275(10) 0.423(2) 0.064(6) Uani 1 1 d .
C41 C 0.121(3) 0.4415(12) -0.3184(18) 0.069(7) Uani 1 1 d .
H41A H 0.0891 0.3991 -0.3265 0.083 Uiso 1 1 calc R
H41B H 0.1508 0.4556 -0.3954 0.083 Uiso 1 1 calc R
C71 C -0.014(3) 0.3079(9) -0.0140(19) 0.059(6) Uani 1 1 d .
C101 C -0.112(3) 0.2706(9) -0.132(2) 0.067(7) Uani 1 1 d .
H10A H -0.0332 0.2736 -0.1933 0.100 Uiso 1 1 calc GR
H10B H -0.2407 0.2861 -0.1659 0.100 Uiso 1 1 calc GR
H10C H -0.1219 0.2292 -0.1097 0.100 Uiso 1 1 calc GR
C32 C 0.901(3) 0.6456(12) 0.5361(17) 0.078(8) Uani 1 1 d .
H32A H 0.9049 0.6746 0.6022 0.093 Uiso 1 1 calc R
H32B H 0.8780 0.6061 0.5672 0.093 Uiso 1 1 calc R
C92 C 0.428(4) 0.7926(13) 0.639(3) 0.104(10) Uani 1 1 d .
H92A H 0.5123 0.7789 0.7142 0.155 Uiso 1 1 calc GR
H92B H 0.3296 0.7629 0.6097 0.155 Uiso 1 1 calc GR
H92C H 0.3670 0.8296 0.6540 0.155 Uiso 1 1 calc GR
C91 C 0.182(4) 0.2832(11) 0.037(2) 0.098(9) Uani 1 1 d .
H91A H 0.2576 0.3121 0.0923 0.147 Uiso 1 1 calc GR
H91B H 0.2470 0.2745 -0.0289 0.147 Uiso 1 1 calc GR
H91C H 0.1700 0.2471 0.0824 0.147 Uiso 1 1 calc GR
C81 C -0.143(4) 0.3163(11) 0.075(2) 0.096(9) Uani 1 1 d .
H81A H -0.1415 0.2807 0.1243 0.144 Uiso 1 1 calc GR
H81B H -0.2749 0.3241 0.0308 0.144 Uiso 1 1 calc GR
H81C H -0.0972 0.3497 0.1285 0.144 Uiso 1 1 calc GR
C72 C 0.547(4) 0.8025(11) 0.543(2) 0.076(7) Uani 1 1 d .
C82 C 0.737(4) 0.8305(12) 0.594(3) 0.108(10) Uani 1 1 d .
H82A H 0.7173 0.8684 0.6309 0.162 Uiso 1 1 calc GR
H82B H 0.8064 0.8366 0.5291 0.162 Uiso 1 1 calc GR
H82C H 0.8127 0.8047 0.6564 0.162 Uiso 1 1 calc GR
C102 C 0.431(5) 0.8362(15) 0.436(2) 0.130(13) Uani 1 1 d .
H10D H 0.5057 0.8397 0.3730 0.195 Uiso 1 1 calc GR
H10E H 0.4012 0.8755 0.4626 0.195 Uiso 1 1 calc GR
H10F H 0.3111 0.8151 0.4034 0.195 Uiso 1 1 calc GR

loop_
_atom_site_aniso_label
_atom_site_aniso_U_11
_atom_site_aniso_U_22
_atom_site_aniso_U_33
_atom_site_aniso_U_23
_atom_site_aniso_U_13
_atom_site_aniso_U_12
Au1 0.0428(4) 0.0423(4) 0.0328(4) 0.0002(3) 0.0049(3) -0.0016(3)
Au2 0.0463(4) 0.0431(4) 0.0364(4) -0.0006(4) 0.0085(3) 0.0019(4)
Br3 0.0489(11) 0.0745(16) 0.0531(13) -0.0060(13) 0.0021(9) 0.0071(12)
Br1 0.0643(14) 0.0727(15) 0.0386(13) -0.0038(10) 0.0137(10) 0.0046(11)
Br2 0.0440(12) 0.103(2) 0.0479(14) 0.0002(15) -0.0001(9) 0.0040(14)
Br4 0.0683(15) 0.102(2) 0.0443(13) -0.0079(12) 0.0193(11) 0.0044(13)
S11 0.042(3) 0.061(3) 0.037(3) -0.005(3) 0.010(2) 0.003(3)
S22 0.048(3) 0.057(3) 0.042(3) -0.004(3) 0.011(2) 0.006(3)
S21 0.038(3) 0.070(4) 0.039(3) -0.008(3) 0.006(2) -0.002(2)
S12 0.049(3) 0.067(3) 0.041(3) -0.005(3) 0.009(2) 0.011(2)
O22 0.093(11) 0.045(8) 0.052(9) 0.001(7) 0.017(8) 0.004(7)
N11 0.041(9) 0.045(9) 0.033(9) 0.006(7) 0.008(7) 0.004(7)
O21 0.037(8) 0.072(9) 0.061(10) 0.005(7) 0.003(6) 0.008(6)
C11 0.034(9) 0.042(12) 0.034(10) -0.005(8) 0.005(8) 0.003(8)
O11 0.045(7) 0.045(7) 0.053(9) 0.005(6) -0.005(6) -0.001(6)
N12 0.033(9) 0.057(11) 0.052(11) 0.005(8) 0.009(8) -0.001(7)
O12 0.147(16) 0.049(10) 0.086(13) 0.003(9) 0.060(12) -0.008(10)
C31 0.055(12) 0.090(18) 0.023(10) 0.016(11) -0.003(8) 0.009(12)
C61 0.040(11) 0.051(11) 0.028(10) 0.003(8) 0.006(8) 0.006(9)
C22 0.060(13) 0.040(11) 0.041(12) -0.002(9) 0.009(10) -0.003(9)
C51 0.058(13) 0.083(16) 0.040(13) -0.004(11) 0.018(10) 0.006(11)
C52 0.068(14) 0.054(15) 0.050(14) 0.002(10) -0.017(11) -0.001(10)
C21 0.031(9) 0.045(11) 0.041(12) -0.001(8) -0.001(8) 0.009(8)
C12 0.054(11) 0.044(13) 0.032(11) 0.004(8) 0.001(9) 0.008(9)
C42 0.072(17) 0.15(3) 0.063(18) -0.045(17) -0.001(13) 0.015(16)
C62 0.071(15) 0.075(16) 0.049(14) -0.009(12) 0.022(11) -0.002(12)
C41 0.059(14) 0.12(2) 0.027(12) -0.014(12) 0.011(10) -0.003(13)
C71 0.093(16) 0.047(12) 0.036(13) 0.005(9) 0.014(11) -0.006(11)
C101 0.073(15) 0.043(12) 0.074(17) -0.015(12) -0.006(12) -0.012(11)
C32 0.092(17) 0.11(2) 0.020(11) 0.024(12) -0.010(11) 0.042(14)
C92 0.13(3) 0.10(2) 0.08(2) -0.042(18) 0.042(19) 0.021(17)
C91 0.11(2) 0.064(17) 0.09(2) -0.006(14) -0.039(16) 0.032(15)
C81 0.14(2) 0.10(2) 0.052(18) 0.031(14) 0.034(17) 0.003(18)
C72 0.101(19) 0.070(16) 0.050(16) -0.016(12) -0.001(14) 0.014(13)
C82 0.16(3) 0.072(18) 0.09(2) -0.025(16) 0.017(19) -0.037(18)
C102 0.16(3) 0.14(3) 0.06(2) -0.04(2) -0.042(18) 0.03(2)

loop_
_atom_type_symbol
_atom_type_description
_atom_type_scat_dispersion_real
_atom_type_scat_dispersion_imag
_atom_type_scat_source
C C 0.0033 0.0016 'International Tables Vol C Tables 4.2.6.8 and 6.1.1.4'
H H 0.0000 0.0000 'International Tables Vol C Tables 4.2.6.8 and 6.1.1.4'
Au Au -2.0133 8.8022 'International Tables Vol C Tables 4.2.6.8 and 6.1.1.4'
Br Br -0.2901 2.4595 'International Tables Vol C Tables 4.2.6.8 and 6.1.1.4'
N N 0.0061 0.0033 'International Tables Vol C Tables 4.2.6.8 and 6.1.1.4'
O O 0.0106 0.0060 'International Tables Vol C Tables 4.2.6.8 and 6.1.1.4'
S S 0.1246 0.1234 'International Tables Vol C Tables 4.2.6.8 and 6.1.1.4'

loop_
_geom_angle_atom_site_label_1
_geom_angle_atom_site_label_2
_geom_angle_atom_site_label_3
_geom_angle
Br2 Au1 Br1 92.94(8)
S11 Au1 Br1 98.04(13)
S11 Au1 Br2 168.75(15)
S21 Au1 Br1 172.76(14)
S21 Au1 Br2 94.02(13)
S21 Au1 S11 75.10(16)
Br4 Au2 Br3 93.58(8)
S22 Au2 Br3 170.51(13)
S22 Au2 Br4 95.82(13)
S12 Au2 Br3 95.22(13)
S12 Au2 Br4 171.16(13)
S12 Au2 S22 75.40(17)
C11 S11 Au1 86.7(6)
C12 S22 Au2 85.8(6)
C11 S21 Au1 87.4(6)
C12 S12 Au2 86.2(6)
C62 O22 C72 122.6(18)
C11 N11 C51 123.1(14)
C11 N11 C21 126.8(14)
C21 N11 C51 109.9(14)
S21 C11 S11 110.8(10)
N11 C11 S11 124.0(13)
N11 C11 S21 125.2(13)
C61 O11 C71 123.8(14)
C22 N12 C52 111.4(14)
C12 N12 C22 124.7(15)
C12 N12 C52 123.9(16)
H31A C31 H31B 109.1
C21 C31 H31A 111.2
C21 C31 H31B 111.2
C41 C31 H31A 111.2
C41 C31 H31B 111.2
C41 C31 C21 102.9(15)
O21 C61 O11 125.1(17)
O21 C61 C21 122.3(16)
O11 C61 C21 112.6(15)
N12 C22 H22 110.7
N12 C22 C62 110.2(16)
N12 C22 C32 103.2(15)
C62 C22 H22 110.7
C62 C22 C32 111.1(18)
C32 C22 H22 110.7
N11 C51 H51A 111.0
N11 C51 H51B 111.0
H51A C51 H51B 109.0
C41 C51 N11 103.7(15)
C41 C51 H51A 111.0
C41 C51 H51B 111.0
N12 C52 H52A 111.0
N12 C52 H52B 111.0
N12 C52 C42 103.8(17)
H52A C52 H52B 109.0
C42 C52 H52A 111.0
C42 C52 H52B 111.0
N11 C21 C31 101.9(14)
N11 C21 C61 111.0(13)
N11 C21 H21 110.5
C31 C21 H21 110.5
C61 C21 C31 112.0(16)
C61 C21 H21 110.5
S12 C12 S22 112.6(10)
N12 C12 S22 123.5(14)
N12 C12 S12 123.8(14)
C52 C42 H42A 109.9
C52 C42 H42B 109.9
H42A C42 H42B 108.3
C32 C42 C52 109(2)
C32 C42 H42A 109.9
C32 C42 H42B 109.9
O22 C62 C22 109.8(19)
O12 C62 O22 126(2)
O12 C62 C22 124.0(19)
C31 C41 H41A 110.7
C31 C41 H41B 110.7
C51 C41 C31 105.0(17)
C51 C41 H41A 110.7
C51 C41 H41B 110.7
H41A C41 H41B 108.8
O11 C71 C101 105.4(15)
C91 C71 O11 102.7(17)
C91 C71 C101 109.0(19)
C91 C71 C81 116(2)
C81 C71 O11 108.9(17)
C81 C71 C101 114(2)
C71 C101 H10A 109.5
C71 C101 H10B 109.5
C71 C101 H10C 109.5
H10A C101 H10B 109.5
H10A C101 H10C 109.5
H10B C101 H10C 109.5
C22 C32 H32A 110.4
C22 C32 H32B 110.4
C42 C32 C22 106.8(18)
C42 C32 H32A 110.4
C42 C32 H32B 110.4
H32A C32 H32B 108.6
H92A C92 H92B 109.5
H92A C92 H92C 109.5
H92B C92 H92C 109.5
C72 C92 H92A 109.5
C72 C92 H92B 109.5
C72 C92 H92C 109.5
C71 C91 H91A 109.5
C71 C91 H91B 109.5
C71 C91 H91C 109.5
H91A C91 H91B 109.5
H91A C91 H91C 109.5
H91B C91 H91C 109.5
C71 C81 H81A 109.5
C71 C81 H81B 109.5
C71 C81 H81C 109.5
H81A C81 H81B 109.5
H81A C81 H81C 109.5
H81B C81 H81C 109.5
C92 C72 O22 103(2)
C92 C72 C102 110(2)
C82 C72 O22 109(2)
C82 C72 C92 113(2)
C82 C72 C102 113(3)
C102 C72 O22 109(2)
C72 C82 H82A 109.5
C72 C82 H82B 109.5
C72 C82 H82C 109.5
H82A C82 H82B 109.5
H82A C82 H82C 109.5
H82B C82 H82C 109.5
C72 C102 H10D 109.5
C72 C102 H10E 109.5
C72 C102 H10F 109.5
H10D C102 H10E 109.5
H10D C102 H10F 109.5
H10E C102 H10F 109.5

loop_
_geom_bond_atom_site_label_1
_geom_bond_atom_site_label_2
_geom_bond_distance
Au1 Br1 2.441(2)
Au1 Br2 2.436(2)
Au1 S11 2.323(5)
Au1 S21 2.305(5)
Au2 Br3 2.435(2)
Au2 Br4 2.427(2)
Au2 S22 2.315(5)
Au2 S12 2.314(5)
S11 C11 1.715(17)
S22 C12 1.709(19)
S21 C11 1.710(17)
S12 C12 1.693(19)
O22 C62 1.33(2)
O22 C72 1.51(2)
N11 C11 1.30(2)
N11 C51 1.50(2)
N11 C21 1.47(2)
O21 C61 1.186(19)
O11 C61 1.324(19)
O11 C71 1.52(2)
N12 C22 1.47(2)
N12 C52 1.48(2)
N12 C12 1.31(2)
O12 C62 1.22(2)
C31 H31A 0.9700
C31 H31B 0.9700
C31 C21 1.52(2)
C31 C41 1.49(3)
C61 C21 1.50(2)
C22 H22 0.9800
C22 C62 1.50(3)
C22 C32 1.51(3)
C51 H51A 0.9700
C51 H51B 0.9700
C51 C41 1.49(3)
C52 H52A 0.9700
C52 H52B 0.9700
C52 C42 1.49(3)
C21 H21 0.9800
C42 H42A 0.9700
C42 H42B 0.9700
C42 C32 1.45(3)
C41 H41A 0.9700
C41 H41B 0.9700
C71 C101 1.58(3)
C71 C91 1.48(3)
C71 C81 1.48(3)
C101 H10A 0.9600
C101 H10B 0.9600
C101 H10C 0.9600
C32 H32A 0.9700
C32 H32B 0.9700
C92 H92A 0.9600
C92 H92B 0.9600
C92 H92C 0.9600
C92 C72 1.49(3)
C91 H91A 0.9600
C91 H91B 0.9600
C91 H91C 0.9600
C81 H81A 0.9600
C81 H81B 0.9600
C81 H81C 0.9600
C72 C82 1.47(3)
C72 C102 1.49(3)
C82 H82A 0.9600
C82 H82B 0.9600
C82 H82C 0.9600
C102 H10D 0.9600
C102 H10E 0.9600
C102 H10F 0.9600
